data_7007795
loop_
_publ_author_name
'Knorr, Michael'
'Jourdain, Isabelle'
'Braunstein, Pierre'
'Strohmann, Carsten'
'Tiripicchio, Antonio'
'Ugozzoli, Franco'

_publ_section_title
;
 Insertion reactions of alkynes and organic isocyanides into the
 palladium-carbon bond of dimetallic Fe-Pd alkoxysilyl complexes.
;
_journal_issue 44
_journal_name_full 'Dalton transactions (Cambridge, England : 2003)'
_journal_page_first 5248
_journal_page_last 5258
_journal_paper_doi 10.1039/b610324c
_journal_year 2006
_chemical_formula_moiety 'C40 H41 Fe N O7 P2 Pd Si, C H2 Cl2'
_chemical_formula_sum 'C41 H43 Cl2 Fe N O7 P2 Pd Si'
_chemical_formula_weight 984.94
_space_group_IT_number 14
_symmetry_cell_setting monoclinic
_symmetry_Int_Tables_number 14
_symmetry_space_group_name_Hall '-P 2yn'
_symmetry_space_group_name_H-M 'P 1 21/n 1'
_atom_sites_solution_hydrogens geom
_atom_sites_solution_primary direct
_atom_sites_solution_secondary difmap
_audit_creation_method SHELXL-97
_cell_angle_alpha 90
_cell_angle_beta 96.77(9)
_cell_angle_gamma 90
_cell_formula_units_Z 4
_cell_length_a 10.880(13)
_cell_length_b 26.56(3)
_cell_length_c 15.165(16)
_cell_measurement_temperature 293(2)
_cell_volume 4352(9)
_computing_cell_refinement 'Stoe DIF4'
_computing_data_collection 'Stoe DIF4'
_computing_data_reduction 'Stoe REDU4'
_computing_molecular_graphics 'Ortep-3 V1.073 (Farrugia, 2001)'
_computing_publication_material 'SHELXL97 (Sheldrick, 1997)'
_computing_structure_refinement 'SHELXL97 (Sheldrick, 1997)'
_computing_structure_solution 'SHELXS90 (Sheldrick, 1990)'
_diffrn_ambient_temperature 293(2)
_diffrn_measured_fraction_theta_full 1
_diffrn_measured_fraction_theta_max 1
_diffrn_measurement_device Stoe-Siemens_AED_4-circle-diffractometer
_diffrn_measurement_method Profile_fitted_2\q/\w_scans_(Clegg,1981)
_diffrn_radiation_monochromator graphite
_diffrn_radiation_probe x-ray
_diffrn_radiation_type MoK\a
_diffrn_reflns_av_unetI/netI 0.1335
_diffrn_reflns_limit_h_max 11
_diffrn_reflns_limit_h_min -11
_diffrn_reflns_limit_k_max 28
_diffrn_reflns_limit_k_min 0
_diffrn_reflns_limit_l_max 16
_diffrn_reflns_limit_l_min 0
_diffrn_reflns_number 5689
_diffrn_reflns_theta_full 22.5
_diffrn_reflns_theta_max 22.5
_diffrn_reflns_theta_min 1.53
_diffrn_standards_decay_% 0
_diffrn_standards_interval_time 90
_diffrn_standards_number 3
_exptl_absorpt_coefficient_mu 1.019
_exptl_absorpt_correction_T_max 0.9050
_exptl_absorpt_correction_T_min 0.8222
_exptl_absorpt_correction_type empirical
_exptl_absorpt_process_details '3 Psi-scans'
_exptl_crystal_colour Orange
_exptl_crystal_density_diffrn 1.503
_exptl_crystal_density_method 'not measured'
_exptl_crystal_description prism
_exptl_crystal_F_000 2008
_exptl_crystal_size_max 0.2
_exptl_crystal_size_mid 0.2
_exptl_crystal_size_min 0.1
_refine_diff_density_max 0.346
_refine_diff_density_min -0.463
_refine_diff_density_rms 0.09
_refine_ls_extinction_method none
_refine_ls_goodness_of_fit_ref 1.01
_refine_ls_hydrogen_treatment constr
_refine_ls_matrix_type full
_refine_ls_number_parameters 510
_refine_ls_number_reflns 5689
_refine_ls_number_restraints 0
_refine_ls_restrained_S_all 1.01
_refine_ls_R_factor_all 0.1608
_refine_ls_R_factor_gt 0.0616
_refine_ls_shift/su_max 0.003
_refine_ls_shift/su_mean 0
_refine_ls_structure_factor_coef Fsqd
_refine_ls_weighting_details 'calc w=1/[\s^2^(Fo^2^)+(0.0806P)^2^+0.0000P] where P=(Fo^2^+2Fc^2^)/3'
_refine_ls_weighting_scheme calc
_refine_ls_wR_factor_gt 0.1319
_refine_ls_wR_factor_ref 0.1657
_reflns_number_gt 2815
_reflns_number_total 5689
_reflns_threshold_expression 2sigma(I)
_cod_data_source_file b610324c.txt
_cod_data_source_block shelx728
_cod_original_cell_volume 4351(9)
_cod_original_sg_symbol_H-M 'P 21/n'
_cod_database_code 7007795

loop_
_symmetry_equiv_pos_as_xyz
'x, y, z'
'x+1/2, -y+1/2, z+1/2'
'-x, -y, -z'
'-x-1/2, y-1/2, -z-1/2'

loop_
_atom_site_label
_atom_site_type_symbol
_atom_site_fract_x
_atom_site_fract_y
_atom_site_fract_z
_atom_site_U_iso_or_equiv
_atom_site_adp_type
_atom_site_occupancy
_atom_site_symmetry_multiplicity
_atom_site_calc_flag
_atom_site_refinement_flags
_atom_site_disorder_assembly
_atom_site_disorder_group
Pd1 Pd 0.07368(7) 0.81980(3) 0.74926(5) 0.0484(3) Uani 1 1 d . . .
Fe1 Fe 0.17838(14) 0.90865(5) 0.79238(9) 0.0509(4) Uani 1 1 d . . .
P1 P 0.2669(2) 0.88306(10) 0.92359(18) 0.0459(7) Uani 1 1 d . . .
P2 P 0.1532(2) 0.78014(10) 0.86939(18) 0.0453(7) Uani 1 1 d . . .
Si1 Si 0.0815(3) 0.91859(13) 0.6545(2) 0.0711(10) Uani 1 1 d . . .
O3 O 0.3541(8) 0.8490(3) 0.7082(6) 0.090(3) Uani 1 1 d . . .
O1 O -0.0706(8) 0.9123(3) 0.8390(6) 0.083(3) Uani 1 1 d . . .
O2 O 0.2516(9) 1.0128(3) 0.7903(6) 0.107(3) Uani 1 1 d . . .
O4 O 0.0110(7) 0.8634(3) 0.6308(4) 0.074(2) Uani 1 1 d . . .
O5 O 0.1592(9) 0.9269(4) 0.5726(5) 0.110(3) Uani 1 1 d . . .
O6 O -0.0325(9) 0.9581(4) 0.6366(7) 0.119(4) Uani 1 1 d . . .
O7 O -0.1795(9) 0.6786(5) 0.8259(7) 0.112(3) Uani 1 1 d . . .
N1 N -0.1068(9) 0.7368(4) 0.6997(7) 0.077(3) Uani 1 1 d . . .
C3 C 0.2827(11) 0.8717(4) 0.7405(7) 0.060(3) Uani 1 1 d . . .
C1 C 0.0276(11) 0.9093(4) 0.8213(8) 0.063(3) Uani 1 1 d . . .
C2 C 0.2278(11) 0.9715(5) 0.7934(7) 0.070(3) Uani 1 1 d . . .
C4 C -0.0542(13) 0.8505(5) 0.5474(8) 0.107(5) Uani 1 1 d . . .
H4A H -0.1283 0.8326 0.5564 0.16 Uiso 1 1 calc R . .
H4B H -0.003 0.8296 0.5151 0.16 Uiso 1 1 calc R . .
H4C H -0.0756 0.8807 0.5141 0.16 Uiso 1 1 calc R . .
C5 C -0.041(2) 1.0043(8) 0.6201(19) 0.245(14) Uani 1 1 d . . .
H5A H 0.0399 1.019 0.6247 0.368 Uiso 1 1 calc R . .
H5B H -0.0885 1.0202 0.6619 0.368 Uiso 1 1 calc R . .
H5C H -0.0821 1.0092 0.561 0.368 Uiso 1 1 calc R . .
C6 C 0.2732(17) 0.9535(8) 0.5701(11) 0.172(9) Uani 1 1 d . . .
H6A H 0.2789 0.9651 0.5108 0.258 Uiso 1 1 calc R . .
H6B H 0.3414 0.9315 0.5885 0.258 Uiso 1 1 calc R . .
H6C H 0.2758 0.9819 0.6095 0.258 Uiso 1 1 calc R . .
C7 C -0.0019(11) 0.7555(4) 0.6948(7) 0.059(3) Uani 1 1 d . . .
C8 C 0.0791(11) 0.7337(5) 0.6279(8) 0.087(4) Uani 1 1 d . . .
H8A H 0.1509 0.7181 0.6592 0.131 Uiso 1 1 calc R . .
H8B H 0.1044 0.7603 0.5911 0.131 Uiso 1 1 calc R . .
H8C H 0.0326 0.7091 0.5914 0.131 Uiso 1 1 calc R . .
C9 C -0.1876(10) 0.7551(6) 0.7577(10) 0.073(4) Uani 1 1 d . . .
C10 C -0.2328(11) 0.8024(6) 0.7493(9) 0.082(4) Uani 1 1 d . . .
H10 H -0.2054 0.8226 0.7056 0.099 Uiso 1 1 calc R . .
C11 C -0.3178(12) 0.8234(7) 0.8015(10) 0.102(5) Uani 1 1 d . . .
H11 H -0.3439 0.8567 0.7956 0.122 Uiso 1 1 calc R . .
C12 C -0.3582(13) 0.7919(9) 0.8601(12) 0.116(6) Uani 1 1 d . . .
H12 H -0.4157 0.8039 0.8957 0.139 Uiso 1 1 calc R . .
C13 C -0.3202(13) 0.7430(7) 0.8711(11) 0.100(5) Uani 1 1 d . . .
H13 H -0.3529 0.722 0.9115 0.121 Uiso 1 1 calc R . .
C14 C -0.2337(14) 0.7263(6) 0.8214(11) 0.086(4) Uani 1 1 d . . .
C15 C -0.2103(18) 0.6484(7) 0.8986(14) 0.189(9) Uani 1 1 d . . .
H15A H -0.1454 0.6245 0.9147 0.283 Uiso 1 1 calc R . .
H15B H -0.2864 0.6308 0.8811 0.283 Uiso 1 1 calc R . .
H15C H -0.2199 0.6696 0.9485 0.283 Uiso 1 1 calc R . .
C16 C 0.1917(9) 0.8964(4) 1.0199(7) 0.054(3) Uani 1 1 d . . .
C17 C 0.1392(12) 0.9434(5) 1.0247(8) 0.085(4) Uani 1 1 d . . .
H17 H 0.143 0.9668 0.9794 0.102 Uiso 1 1 calc R . .
C18 C 0.0787(15) 0.9556(6) 1.1005(12) 0.123(6) Uani 1 1 d . . .
H18 H 0.0386 0.9865 1.1027 0.148 Uiso 1 1 calc R . .
C19 C 0.0788(17) 0.9240(9) 1.1671(12) 0.135(7) Uani 1 1 d . . .
H19 H 0.0434 0.9335 1.2175 0.162 Uiso 1 1 calc R . .
C20 C 0.1289(14) 0.8789(7) 1.1630(9) 0.112(6) Uani 1 1 d . . .
H20 H 0.125 0.8561 1.2092 0.134 Uiso 1 1 calc R . .
C21 C 0.1862(11) 0.8656(5) 1.0917(8) 0.075(3) Uani 1 1 d . . .
H21 H 0.2234 0.8341 1.0915 0.09 Uiso 1 1 calc R . .
C22 C 0.4266(10) 0.9029(4) 0.9602(7) 0.056(3) Uani 1 1 d . . .
C23 C 0.4825(11) 0.8933(5) 1.0422(9) 0.081(4) Uani 1 1 d . . .
H23 H 0.4392 0.8765 1.0826 0.097 Uiso 1 1 calc R . .
C24 C 0.6003(15) 0.9076(6) 1.0666(11) 0.105(5) Uani 1 1 d . . .
H24 H 0.6354 0.9023 1.1248 0.126 Uiso 1 1 calc R . .
C25 C 0.6675(14) 0.9291(6) 1.0098(12) 0.102(5) Uani 1 1 d . . .
H25 H 0.7507 0.9361 1.0267 0.122 Uiso 1 1 calc R . .
C26 C 0.6160(13) 0.9405(6) 0.9292(11) 0.109(5) Uani 1 1 d . . .
H26 H 0.6618 0.9577 0.8907 0.131 Uiso 1 1 calc R . .
C27 C 0.4929(11) 0.9271(5) 0.9009(9) 0.090(4) Uani 1 1 d . . .
H27 H 0.457 0.9343 0.8436 0.107 Uiso 1 1 calc R . .
C28 C 0.2873(8) 0.8140(3) 0.9244(6) 0.047(2) Uani 1 1 d . . .
H28A H 0.3593 0.8057 0.8951 0.056 Uiso 1 1 calc R . .
H28B H 0.3031 0.8026 0.9854 0.056 Uiso 1 1 calc R . .
C29 C 0.2157(10) 0.7183(4) 0.8523(7) 0.052(3) Uani 1 1 d . . .
C30 C 0.1373(11) 0.6774(5) 0.8468(9) 0.083(4) Uani 1 1 d . . .
H30 H 0.055 0.681 0.8567 0.099 Uiso 1 1 calc R . .
C31 C 0.1831(16) 0.6303(5) 0.8261(10) 0.098(5) Uani 1 1 d . . .
H31 H 0.1304 0.6027 0.8228 0.118 Uiso 1 1 calc R . .
C32 C 0.3007(15) 0.6237(5) 0.8106(9) 0.087(4) Uani 1 1 d . . .
H32 H 0.3303 0.5919 0.7984 0.104 Uiso 1 1 calc R . .
C33 C 0.3743(11) 0.6641(5) 0.8133(8) 0.080(4) Uani 1 1 d . . .
H33 H 0.4553 0.6601 0.8005 0.096 Uiso 1 1 calc R . .
C34 C 0.3349(11) 0.7116(4) 0.8343(7) 0.065(3) Uani 1 1 d . . .
H34 H 0.389 0.7388 0.8362 0.078 Uiso 1 1 calc R . .
C35 C 0.0574(8) 0.7714(4) 0.9574(6) 0.045(2) Uani 1 1 d . . .
C36 C -0.0475(10) 0.8028(4) 0.9598(7) 0.064(3) Uani 1 1 d . . .
H36 H -0.0702 0.8255 0.9141 0.076 Uiso 1 1 calc R . .
C37 C -0.1149(10) 0.7992(5) 1.0303(8) 0.076(4) Uani 1 1 d . . .
H37 H -0.1842 0.8196 1.0322 0.091 Uiso 1 1 calc R . .
C38 C -0.0808(13) 0.7653(6) 1.0995(9) 0.092(4) Uani 1 1 d . . .
H38 H -0.1264 0.7632 1.1476 0.11 Uiso 1 1 calc R . .
C39 C 0.0211(11) 0.7352(5) 1.0953(9) 0.083(4) Uani 1 1 d . . .
H39 H 0.0443 0.7124 1.1408 0.1 Uiso 1 1 calc R . .
C40 C 0.0883(10) 0.7385(4) 1.0255(8) 0.071(3) Uani 1 1 d . . .
H40 H 0.157 0.7178 1.0241 0.086 Uiso 1 1 calc R . .
Cl1 Cl 0.5920(9) 0.9997(5) 0.6820(8) 0.314(5) Uani 1 1 d . . .
Cl2 Cl 0.6215(10) 0.9178(4) 0.5647(10) 0.348(6) Uani 1 1 d . . .
C41 C 0.662(4) 0.9496(17) 0.672(2) 0.40(3) Uani 1 1 d . . .
H41A H 0.6452 0.9269 0.7188 0.486 Uiso 1 1 calc R . .
H41B H 0.7503 0.9564 0.6789 0.486 Uiso 1 1 calc R . .

loop_
_atom_site_aniso_label
_atom_site_aniso_U_11
_atom_site_aniso_U_22
_atom_site_aniso_U_33
_atom_site_aniso_U_23
_atom_site_aniso_U_13
_atom_site_aniso_U_12
Pd1 0.0459(5) 0.0479(5) 0.0492(5) -0.0035(5) -0.0033(3) -0.0030(5)
Fe1 0.0573(10) 0.0414(9) 0.0511(9) 0.0000(7) -0.0055(8) -0.0002(7)
P1 0.0452(16) 0.0371(15) 0.0536(17) -0.0034(13) -0.0019(13) 0.0008(13)
P2 0.0385(15) 0.0414(16) 0.0547(17) -0.0026(14) -0.0005(13) 0.0013(13)
Si1 0.076(2) 0.072(2) 0.061(2) 0.0196(18) -0.0123(19) -0.0038(19)
O1 0.062(6) 0.088(6) 0.098(6) 0.003(5) 0.008(5) 0.015(5)
O2 0.151(9) 0.046(6) 0.111(8) 0.009(5) -0.042(6) -0.022(6)
O3 0.072(6) 0.103(7) 0.097(7) -0.011(6) 0.024(5) 0.006(6)
O4 0.083(5) 0.074(6) 0.056(5) 0.003(4) -0.028(4) -0.015(4)
O5 0.128(8) 0.135(8) 0.064(6) 0.033(6) -0.003(6) -0.047(7)
O6 0.126(8) 0.094(8) 0.123(8) 0.026(7) -0.038(6) 0.033(7)
O7 0.091(7) 0.113(9) 0.129(9) 0.016(8) 0.001(6) -0.039(7)
N1 0.051(7) 0.074(7) 0.105(8) -0.018(6) 0.007(6) -0.023(6)
C1 0.055(8) 0.063(8) 0.069(8) 0.000(6) -0.001(7) 0.004(7)
C2 0.091(9) 0.042(8) 0.071(8) 0.001(6) -0.010(7) -0.005(7)
C3 0.062(8) 0.063(8) 0.055(7) -0.006(6) 0.005(6) -0.008(6)
C4 0.117(11) 0.133(12) 0.062(9) 0.004(9) -0.025(8) -0.006(10)
C5 0.26(3) 0.13(2) 0.34(4) -0.09(2) 0.02(3) 0.01(2)
C6 0.180(19) 0.23(2) 0.107(13) 0.000(14) 0.033(13) -0.104(18)
C7 0.058(8) 0.056(7) 0.059(7) -0.012(6) -0.005(6) -0.004(6)
C8 0.090(9) 0.091(10) 0.080(9) -0.051(8) 0.008(7) 0.003(8)
C9 0.026(7) 0.087(11) 0.102(11) 0.004(9) -0.007(7) -0.001(7)
C10 0.041(8) 0.122(13) 0.083(9) -0.014(9) 0.001(7) -0.004(8)
C11 0.048(8) 0.155(15) 0.105(11) 0.014(12) 0.016(8) 0.002(10)
C12 0.049(10) 0.175(19) 0.123(15) -0.037(14) 0.001(9) 0.008(11)
C13 0.040(9) 0.144(16) 0.123(13) -0.011(12) 0.030(8) -0.024(9)
C14 0.069(10) 0.078(11) 0.104(12) 0.023(10) -0.021(9) -0.024(9)
C15 0.17(2) 0.17(2) 0.22(2) 0.100(18) 0.022(17) -0.003(16)
C16 0.048(6) 0.045(7) 0.067(8) -0.005(6) -0.009(5) 0.016(5)
C17 0.108(10) 0.085(10) 0.062(8) 0.005(7) 0.012(8) 0.025(8)
C18 0.161(16) 0.108(13) 0.102(13) -0.005(11) 0.017(12) 0.081(12)
C19 0.141(15) 0.174(19) 0.099(13) 0.020(14) 0.052(11) 0.073(14)
C20 0.120(13) 0.169(18) 0.053(9) 0.025(10) 0.036(9) 0.037(12)
C21 0.093(9) 0.066(8) 0.065(9) 0.006(7) 0.007(7) 0.012(7)
C22 0.060(7) 0.040(6) 0.063(7) -0.012(6) -0.010(6) -0.006(6)
C23 0.065(9) 0.090(10) 0.083(9) 0.004(8) -0.016(7) -0.010(7)
C24 0.087(12) 0.104(12) 0.112(13) 0.019(10) -0.040(10) -0.012(9)
C25 0.072(11) 0.110(13) 0.117(14) -0.003(11) -0.019(10) -0.009(9)
C26 0.077(11) 0.129(14) 0.120(13) 0.023(11) 0.012(10) -0.050(10)
C27 0.060(9) 0.116(11) 0.088(10) 0.011(9) -0.011(7) -0.025(8)
C28 0.047(6) 0.042(6) 0.050(6) -0.006(5) 0.002(5) 0.006(5)
C29 0.051(7) 0.042(7) 0.061(7) -0.003(5) 0.002(6) 0.003(6)
C30 0.071(8) 0.054(8) 0.120(11) -0.021(8) 0.001(7) 0.010(8)
C31 0.109(13) 0.058(10) 0.126(13) -0.013(8) 0.008(10) -0.025(9)
C32 0.097(11) 0.054(9) 0.107(11) -0.029(8) 0.002(9) 0.013(9)
C33 0.061(8) 0.082(10) 0.097(10) -0.028(8) 0.008(7) 0.023(8)
C34 0.076(9) 0.054(8) 0.064(8) -0.023(6) 0.002(6) 0.009(6)
C35 0.036(6) 0.051(6) 0.047(6) -0.002(6) -0.002(5) -0.004(5)
C36 0.064(8) 0.067(8) 0.061(8) 0.003(6) 0.009(6) -0.001(6)
C37 0.050(7) 0.113(11) 0.068(9) -0.005(8) 0.020(7) 0.011(7)
C38 0.075(10) 0.136(13) 0.068(9) 0.011(9) 0.023(8) -0.008(10)
C39 0.049(8) 0.119(12) 0.081(10) 0.032(8) 0.010(7) 0.008(8)
C40 0.050(7) 0.078(9) 0.085(9) 0.016(8) -0.001(7) 0.002(6)
Cl1 0.224(9) 0.335(13) 0.383(14) 0.090(12) 0.040(8) 0.015(9)
Cl2 0.229(9) 0.338(14) 0.489(19) -0.026(14) 0.095(12) 0.030(9)
C41 0.49(7) 0.50(7) 0.24(4) 0.18(4) 0.10(4) 0.35(6)

loop_
_atom_type_symbol
_atom_type_description
_atom_type_scat_dispersion_real
_atom_type_scat_dispersion_imag
_atom_type_scat_source
C C 0.0033 0.0016 'International Tables Vol C Tables 4.2.6.8 and 6.1.1.4'
H H 0 0 'International Tables Vol C Tables 4.2.6.8 and 6.1.1.4'
N N 0.0061 0.0033 'International Tables Vol C Tables 4.2.6.8 and 6.1.1.4'
O O 0.0106 0.006 'International Tables Vol C Tables 4.2.6.8 and 6.1.1.4'
Si Si 0.0817 0.0704 'International Tables Vol C Tables 4.2.6.8 and 6.1.1.4'
P P 0.1023 0.0942 'International Tables Vol C Tables 4.2.6.8 and 6.1.1.4'
Fe Fe 0.3463 0.8444 'International Tables Vol C Tables 4.2.6.8 and 6.1.1.4'
Pd Pd -0.9988 1.0072 'International Tables Vol C Tables 4.2.6.8 and 6.1.1.4'
Cl Cl 0.1484 0.1585 'International Tables Vol C Tables 4.2.6.8 and 6.1.1.4'

loop_
_geom_angle_atom_site_label_1
_geom_angle_atom_site_label_2
_geom_angle_atom_site_label_3
_geom_angle
_geom_angle_site_symmetry_1
_geom_angle_site_symmetry_3
_geom_angle_publ_flag
C7 Pd1 O4 92.2(4) . . ?
C7 Pd1 P2 92.0(3) . . ?
O4 Pd1 P2 174.5(2) . . ?
C7 Pd1 Fe1 170.2(3) . . ?
O4 Pd1 Fe1 79.3(2) . . ?
P2 Pd1 Fe1 96.08(11) . . ?
C7 Pd1 Si1 125.1(3) . . ?
O4 Pd1 Si1 33.19(19) . . ?
P2 Pd1 Si1 142.02(10) . . ?
Fe1 Pd1 Si1 46.20(10) . . ?
C1 Fe1 C2 106.5(6) . . ?
C1 Fe1 C3 142.6(5) . . ?
C2 Fe1 C3 108.8(5) . . ?
C1 Fe1 P1 95.7(4) . . ?
C2 Fe1 P1 100.6(4) . . ?
C3 Fe1 P1 89.7(4) . . ?
C1 Fe1 Si1 83.2(4) . . ?
C2 Fe1 Si1 90.3(4) . . ?
C3 Fe1 Si1 84.6(4) . . ?
P1 Fe1 Si1 168.83(14) . . ?
C1 Fe1 Pd1 71.6(4) . . ?
C2 Fe1 Pd1 165.0(4) . . ?
C3 Fe1 Pd1 71.1(4) . . ?
P1 Fe1 Pd1 94.40(11) . . ?
Si1 Fe1 Pd1 74.66(11) . . ?
C16 P1 C22 101.8(5) . . ?
C16 P1 C28 104.9(5) . . ?
C22 P1 C28 100.0(4) . . ?
C16 P1 Fe1 118.7(4) . . ?
C22 P1 Fe1 118.7(4) . . ?
C28 P1 Fe1 110.5(3) . . ?
C35 P2 C29 104.4(5) . . ?
C35 P2 C28 103.0(4) . . ?
C29 P2 C28 102.6(5) . . ?
C35 P2 Pd1 118.1(3) . . ?
C29 P2 Pd1 115.8(3) . . ?
C28 P2 Pd1 111.0(3) . . ?
O5 Si1 O6 104.1(6) . . ?
O5 Si1 O4 103.0(5) . . ?
O6 Si1 O4 102.1(5) . . ?
O5 Si1 Fe1 120.5(4) . . ?
O6 Si1 Fe1 119.9(4) . . ?
O4 Si1 Fe1 104.5(3) . . ?
O5 Si1 Pd1 122.8(4) . . ?
O6 Si1 Pd1 125.6(4) . . ?
O4 Si1 Pd1 45.4(2) . . ?
Fe1 Si1 Pd1 59.14(9) . . ?
C4 O4 Si1 124.9(8) . . ?
C4 O4 Pd1 133.1(7) . . ?
Si1 O4 Pd1 101.4(3) . . ?
C6 O5 Si1 128.9(9) . . ?
C5 O6 Si1 134.9(17) . . ?
C14 O7 C15 114.2(14) . . ?
C7 N1 C9 122.8(10) . . ?
O1 C1 Fe1 176.5(11) . . ?
O2 C2 Fe1 174.9(11) . . ?
O3 C3 Fe1 177.3(10) . . ?
N1 C7 C8 119.1(10) . . ?
N1 C7 Pd1 129.6(9) . . ?
C8 C7 Pd1 110.5(8) . . ?
C10 C9 C14 115.2(14) . . ?
C10 C9 N1 120.8(13) . . ?
C14 C9 N1 123.8(14) . . ?
C9 C10 C11 125.1(15) . . ?
C12 C11 C10 114.8(17) . . ?
C11 C12 C13 124.0(17) . . ?
C14 C13 C12 117.7(16) . . ?
C13 C14 C9 123.2(15) . . ?
C13 C14 O7 126.2(16) . . ?
C9 C14 O7 110.6(16) . . ?
C21 C16 C17 116.2(11) . . ?
C21 C16 P1 126.7(8) . . ?
C17 C16 P1 117.0(9) . . ?
C16 C17 C18 118.8(12) . . ?
C19 C18 C17 121.1(14) . . ?
C18 C19 C20 120.4(16) . . ?
C19 C20 C21 120.2(15) . . ?
C20 C21 C16 123.2(12) . . ?
C23 C22 C27 118.6(11) . . ?
C23 C22 P1 122.3(10) . . ?
C27 C22 P1 119.1(9) . . ?
C22 C23 C24 120.9(13) . . ?
C25 C24 C23 121.6(15) . . ?
C26 C25 C24 119.7(14) . . ?
C25 C26 C27 120.7(14) . . ?
C22 C27 C26 118.2(12) . . ?
P2 C28 P1 113.3(5) . . ?
C34 C29 C30 118.7(10) . . ?
C34 C29 P2 121.9(9) . . ?
C30 C29 P2 119.0(9) . . ?
C29 C30 C31 119.0(12) . . ?
C32 C31 C30 122.2(13) . . ?
C33 C32 C31 118.0(12) . . ?
C32 C33 C34 122.6(12) . . ?
C29 C34 C33 119.5(11) . . ?
C40 C35 C36 119.0(10) . . ?
C40 C35 P2 122.0(9) . . ?
C36 C35 P2 118.8(8) . . ?
C37 C36 C35 119.1(11) . . ?
C36 C37 C38 120.7(12) . . ?
C39 C38 C37 118.9(12) . . ?
C40 C39 C38 120.7(12) . . ?
C39 C40 C35 121.5(11) . . ?
Cl1 C41 Cl2 115(2) . . ?

loop_
_geom_bond_atom_site_label_1
_geom_bond_atom_site_label_2
_geom_bond_distance
_geom_bond_site_symmetry_2
_geom_bond_publ_flag
Pd1 C7 2.028(11) . ?
Pd1 O4 2.178(7) . ?
Pd1 P2 2.192(3) . ?
Pd1 Fe1 2.668(3) . ?
Pd1 Si1 2.997(4) . ?
Fe1 C1 1.747(13) . ?
Fe1 C2 1.753(12) . ?
Fe1 C3 1.755(13) . ?
Fe1 P1 2.213(4) . ?
Fe1 Si1 2.243(4) . ?
P1 C16 1.791(11) . ?
P1 C22 1.838(11) . ?
P1 C28 1.848(9) . ?
P2 C35 1.803(10) . ?
P2 C29 1.808(10) . ?
P2 C28 1.829(9) . ?
Si1 O5 1.599(10) . ?
Si1 O6 1.623(10) . ?
Si1 O4 1.674(8) . ?
O1 C1 1.135(12) . ?
O2 C2 1.130(12) . ?
O3 C3 1.140(12) . ?
O4 C4 1.418(13) . ?
O5 C6 1.432(17) . ?
O6 C5 1.25(2) . ?
O7 C14 1.394(16) . ?
O7 C15 1.436(18) . ?
N1 C7 1.255(12) . ?
N1 C9 1.402(15) . ?
C7 C8 1.534(14) . ?
C9 C10 1.350(16) . ?
C9 C14 1.372(17) . ?
C10 C11 1.400(17) . ?
C11 C12 1.33(2) . ?
C12 C13 1.37(2) . ?
C13 C14 1.349(19) . ?
C16 C21 1.369(14) . ?
C16 C17 1.378(15) . ?
C17 C18 1.428(18) . ?
C18 C19 1.31(2) . ?
C19 C20 1.32(2) . ?
C20 C21 1.357(16) . ?
C22 C23 1.342(14) . ?
C22 C27 1.376(15) . ?
C23 C24 1.347(17) . ?
C24 C25 1.323(18) . ?
C25 C26 1.318(18) . ?
C26 C27 1.405(16) . ?
C29 C34 1.368(14) . ?
C29 C30 1.378(15) . ?
C30 C31 1.394(16) . ?
C31 C32 1.339(17) . ?
C32 C33 1.337(17) . ?
C33 C34 1.381(15) . ?
C35 C40 1.366(14) . ?
C35 C36 1.417(14) . ?
C36 C37 1.369(14) . ?
C37 C38 1.400(16) . ?
C38 C39 1.374(16) . ?
C39 C40 1.358(15) . ?
Cl1 C41 1.55(3) . ?
Cl2 C41 1.83(4) . ?
